data_4062475
loop_
_publ_author_name
'Groux, Laurent F.'
'Zargarian, Davit'

_publ_section_title
;
 Aminoalkyl-Substituted Indenylnickel(II) Complexes
 (\h^3^:\h^0^-Ind(CH~2~)~2~NMe~2~)Ni(PR~3~)X and
 [(\h^3^:\h^1^-Ind(CH~2~)~2~NMe~2~)Ni(PR~3~)][BPh~4~]:
 Influence of the Phosphine in Ligand Exchange and Polymerization Reactions
;
_journal_issue 23
_journal_name_full Organometallics
_journal_page_first 4759
_journal_page_last 4769
_journal_paper_doi 10.1021/om0341348
_journal_volume 22
_journal_year 2003
_chemical_formula_moiety 'C17 H28 N Ni P'
_chemical_formula_sum 'C17 H28 N Ni P'
_chemical_formula_weight 336.08
_space_group_IT_number 2
_space_group_name_Hall '-P 1'
_space_group_name_H-M_alt 'P -1'
_symmetry_cell_setting triclinic
_symmetry_space_group_name_Hall '-P 1'
_symmetry_space_group_name_H-M 'P -1'
_cell_angle_alpha 84.18(3)
_cell_angle_beta 80.64(3)
_cell_angle_gamma 85.70(3)
_cell_formula_units_Z 2
_cell_length_a 6.4485(2)
_cell_length_b 8.5720(3)
_cell_length_c 16.7049(5)
_cell_measurement_temperature 223(2)
_cell_volume 904.8(1)
_diffrn_ambient_temperature 223(2)
_exptl_crystal_density_diffrn 1.234
_cod_depositor_comments
;
The following automatic conversions were performed:
'_symmetry_cell_setting' value 'Triclinic' changed to 'triclinic'
according to '/home/saulius/struct/CIF-dictionaries/cif_core.dic'
dictionary named 'cif_core.dic' version 2.4.1 from
2010-06-29.

'_geom_bond_publ_flag' value 'Y' changed to 'y' according to
'/home/saulius/struct/CIF-dictionaries/cif_core.dic' dictionary named
'cif_core.dic' version 2.4.1 from 2010-06-29 (25 times).

Automatic conversion script
Id: cif_fix_enum 1527 2010-12-29 10:47:43Z saulius 
;
_cod_database_code 4062475

loop_
_symmetry_equiv_pos_as_xyz
'x, y, z'
'-x, -y, -z'

loop_
_atom_site_label
_atom_site_type_symbol
_atom_site_fract_x
_atom_site_fract_y
_atom_site_fract_z
_atom_site_U_iso_or_equiv
_atom_site_adp_type
_atom_site_occupancy
_atom_site_symmetry_multiplicity
_atom_site_calc_flag
_atom_site_refinement_flags
_atom_site_disorder_assembly
_atom_site_disorder_group
Ni Ni 0.36803(9) 0.69912(6) 0.75177(4) 0.0371(3) Uani 1 1 d . . .
P P 0.23161(15) 0.89155(10) 0.81741(6) 0.0389(3) Uani 1 1 d . . .
N N 0.7758(6) 0.2862(4) 0.51672(19) 0.0463(8) Uani 1 1 d . . .
C1 C 0.4474(6) 0.4942(4) 0.6917(2) 0.0388(8) Uani 1 1 d . . .
C2 C 0.2329(6) 0.5428(4) 0.6899(3) 0.0469(9) Uani 1 1 d . . .
H2 H 0.1707 0.5700 0.6429 0.056 Uiso 1 1 calc R . .
C3 C 0.1286(6) 0.5433(4) 0.7716(3) 0.0493(10) Uani 1 1 d . . .
H3 H -0.0092 0.5845 0.7880 0.059 Uiso 1 1 calc R . .
C3A C 0.2691(6) 0.4701(4) 0.8255(2) 0.0415(8) Uani 1 1 d . . .
C4 C 0.2476(8) 0.4336(4) 0.9113(3) 0.0579(12) Uani 1 1 d . . .
H4 H 0.1185 0.4548 0.9446 0.069 Uiso 1 1 calc R . .
C5 C 0.4172(10) 0.3672(5) 0.9448(3) 0.0701(15) Uani 1 1 d . . .
H5 H 0.4029 0.3423 1.0015 0.084 Uiso 1 1 calc R . .
C6 C 0.6118(8) 0.3358(5) 0.8963(3) 0.0600(12) Uani 1 1 d . . .
H6 H 0.7258 0.2899 0.9207 0.072 Uiso 1 1 calc R . .
C7 C 0.6377(6) 0.3718(4) 0.8123(3) 0.0478(9) Uani 1 1 d . . .
H7 H 0.7689 0.3513 0.7801 0.057 Uiso 1 1 calc R . .
C7A C 0.4679(6) 0.4384(4) 0.7762(2) 0.0385(8) Uani 1 1 d . . .
C8 C 0.6137(7) 0.4728(4) 0.6176(2) 0.0485(9) Uani 1 1 d . . .
H8A H 0.7523 0.4891 0.6312 0.058 Uiso 1 1 calc R . .
H8B H 0.5861 0.5521 0.5735 0.058 Uiso 1 1 calc R . .
C9 C 0.6162(6) 0.3102(4) 0.5887(2) 0.0448(9) Uani 1 1 d . . .
H9A H 0.6436 0.2313 0.6331 0.054 Uiso 1 1 calc R . .
H9B H 0.4770 0.2941 0.5757 0.054 Uiso 1 1 calc R . .
C10 C 0.7398(9) 0.1434(5) 0.4808(3) 0.0643(13) Uani 1 1 d . . .
H10A H 0.8453 0.1296 0.4331 0.097 Uiso 1 1 calc R . .
H10B H 0.6008 0.1529 0.4650 0.097 Uiso 1 1 calc R . .
H10C H 0.7494 0.0534 0.5204 0.097 Uiso 1 1 calc R . .
C11 C 0.9877(7) 0.2769(6) 0.5374(3) 0.0616(12) Uani 1 1 d . . .
H11A H 1.0105 0.3724 0.5605 0.092 Uiso 1 1 calc R . .
H11B H 1.0898 0.2646 0.4887 0.092 Uiso 1 1 calc R . .
H11C H 1.0036 0.1874 0.5769 0.092 Uiso 1 1 calc R . .
C12 C 0.6254(6) 0.8098(4) 0.7046(2) 0.0434(8) Uani 1 1 d . . .
H12A H 0.6679 0.7870 0.6484 0.065 Uiso 1 1 calc R . .
H12B H 0.7377 0.7744 0.7355 0.065 Uiso 1 1 calc R . .
H12C H 0.5964 0.9221 0.7068 0.065 Uiso 1 1 calc R . .
C21 C 0.3953(8) 0.9748(6) 0.8802(3) 0.0692(14) Uani 1 1 d . . .
H21A H 0.3275 1.0724 0.8987 0.104 Uiso 1 1 calc R . .
H21B H 0.5318 0.9950 0.8482 0.104 Uiso 1 1 calc R . .
H21C H 0.4135 0.9011 0.9269 0.104 Uiso 1 1 calc R . .
C22 C 0.1512(9) 1.0602(5) 0.7525(3) 0.0731(14) Uani 1 1 d . . .
H22A H 0.0387 1.0330 0.7253 0.110 Uiso 1 1 calc R . .
H22B H 0.2701 1.0914 0.7121 0.110 Uiso 1 1 calc R . .
H22C H 0.1016 1.1466 0.7853 0.110 Uiso 1 1 calc R . .
C23 C -0.0068(8) 0.8588(6) 0.8904(3) 0.0671(13) Uani 1 1 d . . .
H23A H -0.0568 0.9558 0.9143 0.101 Uiso 1 1 calc R . .
H23B H 0.0236 0.7787 0.9329 0.101 Uiso 1 1 calc R . .
H23C H -0.1142 0.8245 0.8627 0.101 Uiso 1 1 calc R . .

loop_
_atom_site_aniso_label
_atom_site_aniso_U_11
_atom_site_aniso_U_22
_atom_site_aniso_U_33
_atom_site_aniso_U_23
_atom_site_aniso_U_13
_atom_site_aniso_U_12
Ni 0.0366(4) 0.0304(4) 0.0433(4) -0.0086(3) 0.0011(3) -0.0049(2)
P 0.0416(5) 0.0296(5) 0.0449(6) -0.0069(4) -0.0036(4) 0.0005(3)
N 0.065(2) 0.0380(16) 0.0346(16) -0.0087(13) -0.0032(14) 0.0028(14)
C1 0.050(2) 0.0285(16) 0.0371(18) -0.0101(14) 0.0000(15) -0.0020(13)
C2 0.052(2) 0.0373(19) 0.056(2) -0.0130(17) -0.0129(18) -0.0073(16)
C3 0.041(2) 0.041(2) 0.065(3) -0.0164(18) 0.0022(17) -0.0070(15)
C3A 0.047(2) 0.0270(16) 0.048(2) -0.0086(15) 0.0089(15) -0.0124(14)
C4 0.086(3) 0.037(2) 0.044(2) -0.0108(17) 0.020(2) -0.017(2)
C5 0.121(5) 0.044(2) 0.045(2) 0.0004(19) -0.007(3) -0.023(3)
C6 0.079(3) 0.041(2) 0.064(3) 0.002(2) -0.026(2) -0.011(2)
C7 0.050(2) 0.0328(18) 0.061(2) -0.0050(17) -0.0057(18) -0.0081(15)
C7A 0.048(2) 0.0269(16) 0.0399(19) -0.0077(13) 0.0019(14) -0.0088(13)
C8 0.064(3) 0.039(2) 0.038(2) -0.0075(16) 0.0100(17) -0.0082(17)
C9 0.052(2) 0.041(2) 0.040(2) -0.0093(16) 0.0003(16) -0.0029(16)
C10 0.093(4) 0.046(2) 0.053(3) -0.019(2) -0.005(2) 0.005(2)
C11 0.059(3) 0.059(3) 0.061(3) -0.011(2) 0.006(2) 0.001(2)
C12 0.047(2) 0.0338(18) 0.049(2) -0.0084(15) 0.0014(16) -0.0093(14)
C21 0.069(3) 0.065(3) 0.082(3) -0.036(3) -0.023(3) -0.001(2)
C22 0.082(4) 0.054(3) 0.078(4) 0.007(2) -0.015(3) 0.020(2)
C23 0.058(3) 0.066(3) 0.070(3) -0.023(2) 0.019(2) -0.002(2)

loop_
_geom_bond_atom_site_label_1
_geom_bond_atom_site_label_2
_geom_bond_site_symmetry_1
_geom_bond_site_symmetry_2
_geom_bond_distance
_geom_bond_publ_flag
Ni C12 . . 1.983(4) y
Ni C3 . . 2.081(4) y
Ni C2 . . 2.090(4) y
Ni C1 . . 2.100(3) y
Ni P . . 2.1290(12) y
Ni C3a . . 2.285(3) y
Ni C7a . . 2.294(3) y
P C22 . . 1.814(4) y
P C23 . . 1.820(4) y
P C21 . . 1.830(4) y
N C11 . . 1.457(6) y
N C10 . . 1.466(5) y
N C9 . . 1.471(5) y
C1 C2 . . 1.418(5) y
C1 C7a . . 1.467(5) y
C1 C8 . . 1.516(5) y
C2 C3 . . 1.420(6) y
C2 H2 . . 0.94 ?
C3 C3a . . 1.445(6) y
C3 H3 . . 0.94 ?
C3a C4 . . 1.421(6) y
C3a C7a . . 1.430(5) y
C4 C5 . . 1.369(7) y
C4 H4 . . 0.94 ?
C5 C6 . . 1.403(8) y
C5 H5 . . 0.94 ?
C6 C7 . . 1.391(6) y
C6 H6 . . 0.94 ?
C7 C7a . . 1.393(5) y
C7 H7 . . 0.94 ?
C8 C9 . . 1.519(5) y
C8 H8a . . 0.98 ?
C8 H8b . . 0.98 ?
C9 H9a . . 0.98 ?
C9 H9b . . 0.98 ?
C10 H10a . . 0.97 ?
C10 H10b . . 0.97 ?
C10 H10c . . 0.97 ?
C11 H11a . . 0.97 ?
C11 H11b . . 0.97 ?
C11 H11c . . 0.97 ?
C12 H12a . . 0.97 ?
C12 H12b . . 0.97 ?
C12 H12c . . 0.97 ?
C21 H21a . . 0.97 ?
C21 H21b . . 0.97 ?
C21 H21c . . 0.97 ?
C22 H22a . . 0.97 ?
C22 H22b . . 0.97 ?
C22 H22c . . 0.97 ?
C23 H23a . . 0.97 ?
C23 H23b . . 0.97 ?
C23 H23c . . 0.97 ?
